data_2005539
loop_
_publ_author_name
'Bu\~nuel, E.'
'Cativiela, C.'
'D\'iaz-de-Villegas, M. D.'
'G\'alvez, J. A.'

_publ_section_title
;
 A New Conformationally Restricted Aspartic Acid Analogue with a
 Cyclohexanone Skeleton
;
_journal_issue 10
_journal_name_full 'Acta Crystallographica Section C'
_journal_page_first 2641
_journal_page_last 2644
_journal_paper_doi 10.1107/S0108270196008712
_journal_volume 52
_journal_year 1996
_chemical_formula_sum 'C16 H17 N O6'
_chemical_formula_weight 319.31
_chemical_name_systematic
;
(1R,2S)-2-Benzamido-2-methoxycarbonylcyclohexan-5-one-1-carboxylic acid
;
_space_group_IT_number 19
_symmetry_cell_setting orthorhombic
_symmetry_space_group_name_Hall 'P 2ac 2ab'
_symmetry_space_group_name_H-M 'P 21 21 21'
_audit_creation_method SHELXL
_cell_angle_alpha 90.00
_cell_angle_beta 90.00
_cell_angle_gamma 90.00
_cell_formula_units_Z 4
_cell_length_a 8.707(1)
_cell_length_b 9.313(1)
_cell_length_c 19.869(1)
_cell_measurement_reflns_used 32
_cell_measurement_temperature 293(2)
_cell_measurement_theta_max 12.49
_cell_measurement_theta_min 3.80
_cell_volume 1611.1(3)
_computing_cell_refinement XSCANS
_computing_data_collection 'XSCANS (Siemens, 1993)'
_computing_data_reduction XSCANS
_computing_molecular_graphics 'SHELXTL-Plus (Sheldrick, 1989)'
_computing_publication_material 'SHELXL-93. Molecular geometry calculations: PARST (Nardelli, 1983)'
_computing_structure_refinement 'SHELXL-93 (Sheldrick, 1993)'
_computing_structure_solution 'SIR92 (Altomare et al., 1992)'
_diffrn_ambient_temperature 293(2)
_diffrn_measurement_device 'Siemens P4 diffractometer'
_diffrn_measurement_method \q/2\q
_diffrn_radiation_monochromator graphite
_diffrn_radiation_source 'fine-focus sealed tube'
_diffrn_radiation_type MoK\a
_diffrn_radiation_wavelength 0.71069
_diffrn_reflns_av_R_equivalents 0.0169
_diffrn_reflns_av_sigmaI/netI 0.0228
_diffrn_reflns_limit_h_max 10
_diffrn_reflns_limit_h_min -1
_diffrn_reflns_limit_k_max 11
_diffrn_reflns_limit_k_min -1
_diffrn_reflns_limit_l_max 23
_diffrn_reflns_limit_l_min -1
_diffrn_reflns_number 2219
_diffrn_reflns_theta_max 25
_diffrn_reflns_theta_min 2.05
_diffrn_standards_decay_% 0
_diffrn_standards_interval_count 97
_diffrn_standards_number 3
_exptl_absorpt_coefficient_mu 0.102
_exptl_absorpt_correction_type none
_exptl_crystal_colour Colourless
_exptl_crystal_density_diffrn 1.316
_exptl_crystal_density_meas ?
_exptl_crystal_description Prism
_exptl_crystal_F_000 672
_exptl_crystal_size_max 0.68
_exptl_crystal_size_mid 0.6
_exptl_crystal_size_min 0.38
_refine_diff_density_max 0.157
_refine_diff_density_min -0.167
_refine_ls_abs_structure_details
;assigned on the basis of the known configuration of
 the
(Z)-4-[(S)-2,2-dimethyl-1,3-dioxolan-4-ylmethylidene]-2-phenyl-5(4H)-oxazolone
reagent
;
_refine_ls_extinction_method none
_refine_ls_goodness_of_fit_all 1.063
_refine_ls_goodness_of_fit_obs 1.072
_refine_ls_hydrogen_treatment 'Only U~iso~ refined for each H atom'
_refine_ls_matrix_type full
_refine_ls_number_parameters 209
_refine_ls_number_reflns 2042
_refine_ls_number_restraints 0
_refine_ls_restrained_S_all 1.063
_refine_ls_restrained_S_obs 1.072
_refine_ls_R_factor_all 0.0346
_refine_ls_R_factor_obs 0.0321
_refine_ls_shift/esd_max 0.001
_refine_ls_shift/esd_mean 0.000
_refine_ls_structure_factor_coef Fsqd
_refine_ls_weighting_details 'w=1/[\s^2^(Fo^2^)+(0.0500P)^2^+0.1993P] where P=(Fo^2^+2Fc^2^)/3'
_refine_ls_weighting_scheme calc
_refine_ls_wR_factor_all 0.0871
_refine_ls_wR_factor_obs 0.0848
_reflns_number_observed 1917
_reflns_number_total 2042
_reflns_observed_criterion >2sigma(I)
_cod_data_source_file na1251.cif
_cod_data_source_block EB107
_cod_depositor_comments
;
The following automatic conversions were performed:
'_symmetry_cell_setting' value 'Orthorhombic' changed to 'orthorhombic'
according to '/home/saulius/struct/CIF-dictionaries/cif_core.dic'
dictionary named 'cif_core.dic' version 2.4.1 from 2010-06-29.

Automatic conversion script
Id: cif_fix_enum 1527 2010-12-29 10:47:43Z saulius 

The following automatic conversions were performed:

'_symmetry_cell_setting' value 'Orthorhombic' changed to
'orthorhombic' according to
/home/saulius/struct/CIF-dictionaries/cif_core.dic dictionary named
'cif_core.dic' version 2.4.1 from 2010-06-29.

Automatic conversion script
Id: cif_fix_values 1715 2011-07-08 13:25:40Z adriana 

The following automatic conversions were performed:

'_exptl_crystal_density_meas' value 'not measured' was changed to '?'
- the value is perceived as not measured.

Automatic conversion script
Id: cif_fix_values 3008 2015-01-20 13:52:24Z robertas 

The following automatic conversions were performed:

'_refine_ls_weighting_scheme' value 'calc
w=1/[\s^2^(Fo^2^)+(0.0500P)^2^+0.1993P] where P=(Fo^2^+2Fc^2^)/3' was
changed to 'calc'. New tag '_refine_ls_weighting_details' was
created. The value of the new tag was set to
'w=1/[\s^2^(Fo^2^)+(0.0500P)^2^+0.1993P] where P=(Fo^2^+2Fc^2^)/3'.

Automatic conversion script
Id: cif_fix_values 3143 2015-03-26 13:38:13Z robertas 
;
_cod_database_code 2005539

loop_
_symmetry_equiv_pos_as_xyz
'x, y, z'
'-x+1/2, -y, z+1/2'
'x+1/2, -y+1/2, -z'
'-x, y+1/2, -z+1/2'

loop_
_atom_site_aniso_label
_atom_site_aniso_U_11
_atom_site_aniso_U_22
_atom_site_aniso_U_33
_atom_site_aniso_U_12
_atom_site_aniso_U_13
_atom_site_aniso_U_23
N 0.0373(8) 0.0268(7) 0.0377(8) -0.0063(8) -0.0010(7) -0.0021(7)
O1 0.0597(9) 0.0725(11) 0.0439(8) 0.0083(10) 0.0054(7) 0.0178(8)
O2 0.0459(8) 0.0412(8) 0.0548(8) 0.0099(7) -0.0107(8) 0.0048(7)
O3 0.0639(9) 0.0255(7) 0.0533(8) 0.0004(7) -0.0127(8) -0.0010(6)
O4 0.0754(11) 0.0368(8) 0.0512(8) -0.0226(9) 0.0159(9) -0.0014(7)
O5 0.0591(9) 0.0297(7) 0.0858(11) 0.0039(8) 0.0137(9) 0.0108(8)
O6 0.0516(8) 0.0393(7) 0.0614(9) 0.0165(8) 0.0150(7) -0.0001(8)
C1 0.0296(8) 0.0251(8) 0.0358(8) -0.0005(8) -0.0003(8) 0.0013(7)
C2 0.0284(9) 0.0251(9) 0.0384(9) 0.0014(8) 0.0001(8) 0.0008(7)
C3 0.0362(10) 0.0352(10) 0.0366(9) 0.0037(9) -0.0053(8) -0.0003(8)
C4 0.0436(10) 0.0360(10) 0.0361(10) 0.0071(9) 0.0051(9) 0.0021(8)
C5 0.0342(10) 0.0467(12) 0.0481(11) 0.0028(10) 0.0081(9) 0.0087(10)
C6 0.0306(9) 0.0365(10) 0.0456(10) -0.0030(9) 0.0003(9) 0.0041(9)
C7 0.0359(10) 0.0299(9) 0.0356(9) 0.0020(9) 0.0013(9) 0.0005(8)
C8 0.109(2) 0.0256(10) 0.086(2) 0.0027(14) -0.024(2) -0.0022(11)
C9 0.0428(10) 0.0295(9) 0.0379(9) -0.0049(9) 0.0013(9) 0.0018(8)
C10 0.0478(11) 0.0383(10) 0.0398(10) -0.0014(10) 0.0032(10) -0.0005(8)
C11 0.0393(10) 0.0392(10) 0.0493(11) -0.0028(10) 0.0036(10) -0.0033(9)
C12 0.0373(10) 0.0484(12) 0.0626(13) 0.0044(11) -0.0019(11) -0.0145(11)
C13 0.094(2) 0.069(2) 0.0485(13) 0.023(2) -0.0054(15) -0.0196(12)
C14 0.201(5) 0.074(2) 0.0374(12) 0.032(3) 0.015(2) 0.0056(13)
C15 0.153(3) 0.0477(14) 0.0440(12) 0.013(2) 0.012(2) 0.0035(11)
C16 0.0348(9) 0.0311(10) 0.0428(10) 0.0053(9) -0.0008(9) -0.0012(9)

loop_
_atom_site_label
_atom_site_occupancy
_atom_site_fract_x
_atom_site_fract_y
_atom_site_fract_z
_atom_site_U_iso_or_equiv
_atom_site_thermal_displace_type
_atom_site_calc_flag
_atom_site_refinement_flags
_atom_site_type_symbol
N 1 0.6925(2) 0.3084(2) 0.25896(7) 0.0339(3) Uani d . N
H 1 0.6275(2) 0.2343(2) 0.25000(7) 0.063(2) Uiso d R H
O1 1 0.6665(2) 0.2918(2) 0.52787(7) 0.0587(5) Uani d . O
O2 1 0.5351(2) 0.5743(2) 0.27031(7) 0.0473(4) Uani d . O
O3 1 0.7228(2) 0.63323(14) 0.34254(7) 0.0475(4) Uani d . O
O4 1 0.8562(2) 0.4711(2) 0.21835(8) 0.0545(4) Uani d . O
O5 1 0.8262(2) 0.1110(2) 0.38483(9) 0.0582(4) Uani d . O
O6 1 1.0080(2) 0.2061(2) 0.31920(8) 0.0508(4) Uani d . O
H0 1 1.0383(2) 0.1156(2) 0.31948(8) 0.063(2) Uiso d R H
C1 1 0.6767(2) 0.3829(2) 0.32356(9) 0.0302(4) Uani d . C
C2 1 0.8285(2) 0.3660(2) 0.36456(9) 0.0306(4) Uani d . C
H2 1 0.9015(2) 0.4395(2) 0.34428(9) 0.063(2) Uiso d R H
C3 1 0.8115(2) 0.4022(2) 0.44029(9) 0.0360(4) Uani d . C
H3A 1 0.8084(2) 0.5113(2) 0.44608(9) 0.063(2) Uiso d R H
H3B 1 0.8990(2) 0.3690(2) 0.46452(9) 0.063(2) Uiso d R H
C4 1 0.6672(2) 0.3466(2) 0.47215(9) 0.0386(4) Uani d . C
C5 1 0.5229(2) 0.3693(2) 0.43263(10) 0.0430(5) Uani d . C
H5A 1 0.5078(2) 0.4620(2) 0.42972(10) 0.063(2) Uiso d R H
H5B 1 0.4345(2) 0.3194(2) 0.45537(10) 0.063(2) Uiso d R H
C6 1 0.5389(2) 0.3149(2) 0.36021(10) 0.0376(4) Uani d . C
H6A 1 0.4482(2) 0.3402(2) 0.33530(10) 0.063(2) Uiso d R H
H6B 1 0.5543(2) 0.2118(2) 0.36291(10) 0.063(2) Uiso d R H
C7 1 0.6375(2) 0.5416(2) 0.30784(9) 0.0338(4) Uani d . C
C8 1 0.7010(4) 0.7841(2) 0.3276(2) 0.0734(9) Uani d . C
H8A 1 0.7705(4) 0.8381(2) 0.3540(2) 0.063(2) Uiso d R H
H8B 1 0.5976(4) 0.8181(2) 0.3419(2) 0.063(2) Uiso d R H
H8C 1 0.7247(4) 0.7981(2) 0.2803(2) 0.063(2) Uiso d R H
C9 1 0.7873(2) 0.3571(2) 0.21086(9) 0.0367(4) Uani d . C
C10 1 0.8052(3) 0.2656(2) 0.14915(10) 0.0420(5) Uani d . C
C11 1 0.8003(2) 0.1169(2) 0.15274(11) 0.0426(5) Uani d . C
H11 1 0.7894(2) 0.0721(2) 0.19182(11) 0.063(2) Uiso d R H
C12 1 0.8174(2) 0.0359(3) 0.09484(12) 0.0494(5) Uani d . C
H12 1 0.8106(2) -0.0693(3) 0.10136(12) 0.063(2) Uiso d R H
C13 1 0.8384(4) 0.1018(3) 0.03411(12) 0.0707(8) Uani d . C
H13 1 0.8570(4) 0.0410(3) -0.01138(12) 0.063(2) Uiso d R H
C14 1 0.8482(6) 0.2490(4) 0.03095(13) 0.104(2) Uani d . C
H14 1 0.8587(6) 0.2965(4) -0.00803(13) 0.063(2) Uiso d R H
C15 1 0.8314(5) 0.3311(3) 0.08858(12) 0.0815(11) Uani d . C
H15 1 0.8587(5) 0.4390(3) 0.08858(12) 0.063(2) Uiso d R H
C16 1 0.8855(2) 0.2126(2) 0.35769(10) 0.0363(4) Uani d . C

loop_
_atom_type_symbol
_atom_type_description
_atom_type_scat_dispersion_real
_atom_type_scat_dispersion_imag
_atom_type_scat_source
C C 0.0033 0.0016 'International Tables Vol C Tables 4.2.6.8 and 6.1.1.4'
H H 0.0000 0.0000 'International Tables Vol C Tables 4.2.6.8 and 6.1.1.4'
N N 0.0061 0.0033 'International Tables Vol C Tables 4.2.6.8 and 6.1.1.4'
O O 0.0106 0.0060 'International Tables Vol C Tables 4.2.6.8 and 6.1.1.4'

loop_
_geom_angle_atom_site_label_1
_geom_angle_atom_site_label_2
_geom_angle_atom_site_label_3
_geom_angle
_geom_angle_publ_flag
C9 N C1 121.44(15) yes
C9 N H 119.98(10) ?
C1 N H 118.16(9) ?
C7 O3 C8 116.4(2) yes
C16 O6 H0 106.42(11) ?
N C1 C6 107.03(14) yes
N C1 C7 107.21(14) yes
C6 C1 C7 108.4(2) yes
N C1 C2 109.28(14) yes
C6 C1 C2 111.83(14) yes
C7 C1 C2 112.81(14) yes
C16 C2 C3 108.9(2) yes
C16 C2 C1 108.95(15) yes
C3 C2 C1 113.9(2) yes
C16 C2 H2 113.15(10) ?
C3 C2 H2 107.30(11) ?
C1 C2 H2 104.76(9) ?
C4 C3 C2 114.5(2) yes
C4 C3 H3A 105.86(11) ?
C2 C3 H3A 109.16(10) ?
C4 C3 H3B 110.13(10) ?
C2 C3 H3B 110.12(10) ?
H3A C3 H3B 106.7 ?
O1 C4 C5 122.1(2) yes
O1 C4 C3 122.1(2) yes
C5 C4 C3 115.68(15) yes
C4 C5 C6 111.7(2) yes
C4 C5 H5A 107.43(12) ?
C6 C5 H5A 106.12(11) ?
C4 C5 H5B 109.97(11) ?
C6 C5 H5B 109.80(11) ?
H5A C5 H5B 111.7 ?
C5 C6 C1 112.3(2) yes
C5 C6 H6A 109.16(11) ?
C1 C6 H6A 107.21(10) ?
C5 C6 H6B 106.71(11) ?
C1 C6 H6B 108.93(10) ?
H6A C6 H6B 112.6 ?
O2 C7 O3 125.2(2) yes
O2 C7 C1 122.0(2) yes
O3 C7 C1 112.72(15) yes
O3 C8 H8A 108.54(14) ?
O3 C8 H8B 111.6(2) ?
H8A C8 H8B 104.6 ?
O3 C8 H8C 107.46(15) ?
H8A C8 H8C 109.3 ?
H8B C8 H8C 115.2 ?
O4 C9 N 120.4(2) yes
O4 C9 C10 122.6(2) yes
N C9 C10 117.0(2) yes
C15 C10 C11 119.7(2) yes
C15 C10 C9 118.9(2) yes
C11 C10 C9 121.4(2) yes
C12 C11 C10 119.9(2) yes
C12 C11 H11 118.87(14) ?
C10 C11 H11 121.21(13) ?
C13 C12 C11 120.2(2) yes
C13 C12 H12 124.63(14) ?
C11 C12 H12 115.11(14) ?
C12 C13 C14 119.8(2) yes
C12 C13 H13 121.61(14) ?
C14 C13 H13 118.4(2) ?
C13 C14 C15 120.4(3) yes
C13 C14 H14 122.6(2) ?
C15 C14 H14 116.9(2) ?
C10 C15 C14 119.9(3) yes
C10 C15 H15 118.16(14) ?
C14 C15 H15 120.9(2) ?
O5 C16 O6 124.9(2) yes
O5 C16 C2 123.9(2) yes
O6 C16 C2 111.2(2) yes

loop_
_geom_bond_atom_site_label_1
_geom_bond_atom_site_label_2
_geom_bond_distance
_geom_bond_publ_flag
N C9 1.342(2) yes
N C1 1.465(2) yes
N H 0.91 ?
O1 C4 1.219(2) yes
O2 C7 1.202(2) yes
O3 C7 1.325(2) yes
O3 C8 1.449(3) yes
O4 C9 1.229(2) yes
O5 C16 1.205(2) yes
O6 C16 1.314(2) yes
O6 H0 0.88 ?
C1 C6 1.540(3) yes
C1 C7 1.549(2) yes
C1 C2 1.560(3) yes
C2 C16 1.519(3) yes
C2 C3 1.549(3) yes
C2 H2 1.02 ?
C3 C4 1.499(3) yes
C3 H3A 1.02 ?
C3 H3B 0.95 ?
C4 C5 1.497(3) yes
C5 C6 1.532(3) yes
C5 H5A 0.88 ?
C5 H5B 1.01 ?
C6 H6A 0.96 ?
C6 H6B 0.97 ?
C8 H8A 0.94 ?
C8 H8B 1.00 ?
C8 H8C 0.97 ?
C9 C10 1.501(3) yes
C10 C15 1.368(3) yes
C10 C11 1.387(3) yes
C11 C12 1.384(3) yes
C11 H11 0.89 ?
C12 C13 1.366(4) yes
C12 H12 0.99 ?
C13 C14 1.375(4) yes
C13 H13 1.08 ?
C14 C15 1.385(4) yes
C14 H14 0.90 ?
C15 H15 1.03 ?

loop_
_geom_torsion_atom_site_label_1
_geom_torsion_atom_site_label_2
_geom_torsion_atom_site_label_3
_geom_torsion_atom_site_label_4
_geom_torsion
_geom_torsion_publ_flag
C9 N C1 C6 169.7(2) yes
C9 N C1 C7 53.5(2) yes
C9 N C1 C2 -69.1(2) ?
N C1 C2 C16 -42.2(2) ?
C6 C1 C2 C16 76.2(2) yes
C7 C1 C2 C16 -161.3(2) ?
N C1 C2 C3 -163.90(10) yes
C6 C1 C2 C3 -45.6(2) ?
C7 C1 C2 C3 77.0(2) yes
C16 C2 C3 C4 -80.2(2) yes
C1 C2 C3 C4 41.6(2) ?
C2 C3 C4 O1 137.8(2) ?
C2 C3 C4 C5 -45.1(2) ?
O1 C4 C5 C6 -131.2(2) ?
C3 C4 C5 C6 51.7(2) ?
C4 C5 C6 C1 -55.4(2) ?
N C1 C6 C5 172.3(2) yes
C7 C1 C6 C5 -72.4(2) yes
C2 C1 C6 C5 52.6(2) ?
C8 O3 C7 O2 -7.4(3) ?
C8 O3 C7 C1 176.0(2) yes
N C1 C7 O2 50.9(2) ?
C6 C1 C7 O2 -64.3(2) ?
C2 C1 C7 O2 171.2(2) ?
N C1 C7 O3 -132.4(2) yes
C6 C1 C7 O3 112.4(2) ?
C2 C1 C7 O3 -12.0(2) yes
C1 N C9 O4 -4.7(3) ?
C1 N C9 C10 174.8(2) yes
O4 C9 C10 C15 -32.7(4) ?
N C9 C10 C15 147.8(3) ?
O4 C9 C10 C11 145.2(2) ?
N C9 C10 C11 -34.2(3) ?
C15 C10 C11 C12 -1.9(4) ?
C9 C10 C11 C12 -179.9(2) ?
C10 C11 C12 C13 -0.3(4) ?
C11 C12 C13 C14 2.4(5) ?
C12 C13 C14 C15 -2.3(7) ?
C11 C10 C15 C14 2.0(6) ?
C9 C10 C15 C14 180.0(4) ?
C13 C14 C15 C10 0.1(7) ?
C3 C2 C16 O5 51.8(3) ?
C1 C2 C16 O5 -72.9(2) yes
C3 C2 C16 O6 -127.4(2) ?
C1 C2 C16 O6 107.9(2) ?

loop_
_cod_related_entry_id
_cod_related_entry_database
_cod_related_entry_code
1 ChemSpider 21186706
